data_7129191
loop_
_publ_author_name
'Qian, Yu-En'
'Zheng, Lan'
'Zhao, Qing-Lan'
'Xiao, Jun-An'
'Chen, Kai'
'Xiang, Hao-Yue'
'Yang, Hua'

_publ_section_title
;
 TBN-triggered, manipulable annulations of o-hydroxyarylenaminones for
 divergent syntheses of oximinochromanones and oximinocoumaranones
;
_journal_name_full 'Chemical Communications'
_journal_paper_doi 10.1039/D1CC05389B
_journal_year 2021
_chemical_formula_sum 'C2.16 H1.68 N0.24 O0.96'
_chemical_formula_weight 46.36
_space_group_IT_number 14
_space_group_name_Hall '-P 2ybc'
_space_group_name_H-M_alt 'P 1 21/c 1'
_symmetry_cell_setting monoclinic
_symmetry_space_group_name_H-M 'P 1 21/c 1'
_atom_sites_solution_hydrogens geom
_atom_sites_solution_primary direct
_atom_sites_solution_secondary difmap
_audit_creation_method SHELXL-97
_audit_update_record
;
2021-09-16 deposited with the CCDC.	2021-10-27 downloaded from the CCDC.
;
_cell_angle_alpha 90.00
_cell_angle_beta 100.784(6)
_cell_angle_gamma 90.00
_cell_formula_units_Z 50
_cell_length_a 16.265(3)
_cell_length_b 12.684(2)
_cell_length_c 12.3063(18)
_cell_measurement_reflns_used 6191
_cell_measurement_temperature 293(2)
_cell_measurement_theta_max 28.32
_cell_measurement_theta_min 2.88
_cell_volume 2494.0(7)
_computing_structure_refinement 'SHELXL-97 (Sheldrick, 1997)'
_computing_structure_solution 'SHELXS-97 (Sheldrick, 1990)'
_diffrn_ambient_temperature 293(2)
_diffrn_measured_fraction_theta_full 0.995
_diffrn_measured_fraction_theta_max 0.995
_diffrn_measurement_device_type 'CCD area detector'
_diffrn_measurement_method 'phi and omega scans'
_diffrn_radiation_monochromator graphite
_diffrn_radiation_source 'fine-focus sealed tube'
_diffrn_radiation_type MoK\a
_diffrn_radiation_wavelength 0.71073
_diffrn_reflns_av_R_equivalents 0.0326
_diffrn_reflns_av_sigmaI/netI 0.0271
_diffrn_reflns_limit_h_max 21
_diffrn_reflns_limit_h_min -18
_diffrn_reflns_limit_k_max 16
_diffrn_reflns_limit_k_min -14
_diffrn_reflns_limit_l_max 16
_diffrn_reflns_limit_l_min -16
_diffrn_reflns_number 28306
_diffrn_reflns_theta_full 28.32
_diffrn_reflns_theta_max 28.32
_diffrn_reflns_theta_min 2.33
_exptl_absorpt_coefficient_mu 0.124
_exptl_crystal_colour COLORLESS
_exptl_crystal_density_diffrn 1.543
_exptl_crystal_density_method 'not measured'
_exptl_crystal_description BAR
_exptl_crystal_F_000 1200
_exptl_crystal_size_max 0.3
_exptl_crystal_size_mid 0.2
_exptl_crystal_size_min 0.2
_refine_diff_density_max 0.751
_refine_diff_density_min -0.394
_refine_diff_density_rms 0.050
_refine_ls_extinction_method none
_refine_ls_goodness_of_fit_ref 1.055
_refine_ls_hydrogen_treatment mixed
_refine_ls_matrix_type full
_refine_ls_number_parameters 379
_refine_ls_number_reflns 6191
_refine_ls_number_restraints 0
_refine_ls_restrained_S_all 1.055
_refine_ls_R_factor_all 0.0583
_refine_ls_R_factor_gt 0.0456
_refine_ls_shift/su_max 0.000
_refine_ls_shift/su_mean 0.000
_refine_ls_structure_factor_coef Fsqd
_refine_ls_weighting_details 'calc w=1/[\s^2^(Fo^2^)+(0.0549P)^2^+1.4060P] where P=(Fo^2^+2Fc^2^)/3'
_refine_ls_weighting_scheme calc
_refine_ls_wR_factor_gt 0.1179
_refine_ls_wR_factor_ref 0.1292
_reflns_number_gt 5064
_reflns_number_total 6191
_reflns_threshold_expression >2sigma(I)
_cod_data_source_file d1cc05389b2.cif
_cod_data_source_block ja
_cod_depositor_comments
;
The following automatic conversions were performed:

data item '_symmetry_cell_setting' value 'Monoclinic' was changed to
'monoclinic' in accordance with the
/home/data/users/saulius/crontab/automatic-downloads/rss-feeds/RSC/lib/dictionaries/cif_core.dic
dictionary named 'cif_core.dic' version 2.4.2 last updated on
2011-04-26.

Automatic conversion script
Id: cif_fix_values 7556 2019-12-06 15:28:31Z antanas 
;
_cod_original_cell_volume 2494.1(7)
_cod_original_sg_symbol_H-M P2(1)/c
_cod_database_code 7129191

loop_
_symmetry_equiv_pos_as_xyz
'x, y, z'
'-x, y+1/2, -z+1/2'
'-x, -y, -z'
'x, -y-1/2, z-1/2'

loop_
_atom_site_label
_atom_site_type_symbol
_atom_site_fract_x
_atom_site_fract_y
_atom_site_fract_z
_atom_site_U_iso_or_equiv
_atom_site_adp_type
_atom_site_occupancy
_atom_site_symmetry_multiplicity
_atom_site_calc_flag
_atom_site_refinement_flags
_atom_site_disorder_assembly
_atom_site_disorder_group
O12 O 0.28719(7) 0.72551(9) 0.41184(9) 0.0304(3) Uani 1 1 d . . .
H12A H 0.3109 0.7734 0.4501 0.046 Uiso 1 1 calc R . .
O11 O 0.18859(8) 0.46807(10) -0.16239(10) 0.0356(3) Uani 1 1 d . . .
H11A H 0.1543 0.5073 -0.1996 0.053 Uiso 1 1 calc R . .
O10 O 0.29805(7) 0.69917(9) 0.22915(9) 0.0309(3) Uani 1 1 d . . .
O13 O 0.38762(8) 0.62330(9) 0.01855(10) 0.0356(3) Uani 1 1 d . . .
O8 O 0.33733(7) 0.31397(9) 0.07300(10) 0.0333(3) Uani 1 1 d . . .
O7 O 0.35239(8) 0.31359(9) -0.11138(11) 0.0388(3) Uani 1 1 d . . .
H7A H 0.3421 0.2509 -0.1234 0.058 Uiso 1 1 calc R . .
N3 N 0.25134(9) 0.52695(11) -0.10185(11) 0.0294(3) Uani 1 1 d . . .
C27 C 0.30249(12) 0.49011(13) 0.32226(14) 0.0357(4) Uani 1 1 d . . .
C26 C 0.17934(11) 0.65713(14) 0.09694(14) 0.0334(4) Uani 1 1 d . . .
H26A H 0.1808 0.7249 0.0684 0.040 Uiso 1 1 calc R . .
C25 C 0.30717(10) 0.47009(12) -0.04155(12) 0.0262(3) Uani 1 1 d . . .
C24 C 0.37746(10) 0.52798(12) 0.02770(13) 0.0273(3) Uani 1 1 d . . .
C23 C 0.23854(10) 0.62599(12) 0.18762(13) 0.0263(3) Uani 1 1 d . . .
C22 C 0.43185(10) 0.46329(13) 0.10935(13) 0.0266(3) Uani 1 1 d . . .
C21 C 0.45616(11) 0.30074(15) 0.21322(14) 0.0348(4) Uani 1 1 d . . .
H21A H 0.4401 0.2324 0.2271 0.042 Uiso 1 1 calc R . .
O6 O 0.31047(11) 0.39942(11) 0.35688(13) 0.0560(4) Uani 1 1 d . . .
C20 C 0.30533(10) 0.35124(13) -0.03647(13) 0.0298(3) Uani 1 1 d . . .
H20A H 0.2474 0.3272 -0.0590 0.036 Uiso 1 1 calc R . .
N2 N 0.42903(10) 0.54548(13) 0.43233(12) 0.0403(4) Uani 1 1 d . . .
C19 C 0.33912(10) 0.68798(13) 0.34138(13) 0.0296(3) Uani 1 1 d . . .
H19A H 0.3907 0.7298 0.3531 0.036 Uiso 1 1 calc R . .
O5 O 0.48318(9) 0.62823(13) 0.47060(12) 0.0513(4) Uani 1 1 d . . .
H5A H 0.5254 0.6048 0.5102 0.077 Uiso 1 1 calc R . .
C18 C 0.23711(11) 0.52399(13) 0.23023(14) 0.0303(3) Uani 1 1 d . . .
C17 C 0.40865(10) 0.35965(13) 0.12914(13) 0.0281(3) Uani 1 1 d . . .
C16 C 0.50529(11) 0.50518(15) 0.17309(14) 0.0340(4) Uani 1 1 d . . .
H16A H 0.5221 0.5732 0.1595 0.041 Uiso 1 1 calc R . .
C15 C 0.17427(13) 0.45432(15) 0.18049(16) 0.0421(5) Uani 1 1 d . . .
H15A H 0.1724 0.3864 0.2084 0.051 Uiso 1 1 calc R . .
C14 C 0.36112(11) 0.57517(14) 0.36933(13) 0.0336(4) Uani 1 1 d . . .
C13 C 0.55241(12) 0.44574(17) 0.25554(15) 0.0412(4) Uani 1 1 d . . .
H13A H 0.6011 0.4736 0.2975 0.049 Uiso 1 1 calc R . .
C12 C 0.52718(12) 0.34394(16) 0.27605(15) 0.0396(4) Uani 1 1 d . . .
H12B H 0.5586 0.3046 0.3328 0.048 Uiso 1 1 calc R . .
C11 C 0.11855(11) 0.58703(18) 0.04952(15) 0.0420(4) Uani 1 1 d . . .
H11B H 0.0788 0.6077 -0.0112 0.050 Uiso 1 1 calc R . .
C10 C 0.11593(12) 0.48488(18) 0.09180(17) 0.0477(5) Uani 1 1 d . . .
H10A H 0.0745 0.4381 0.0594 0.057 Uiso 1 1 calc R . .
O4 O 0.06443(7) 0.25065(9) 0.43839(9) 0.0313(3) Uani 1 1 d . . .
O3 O -0.02414(8) 0.53230(9) 0.30494(10) 0.0370(3) Uani 1 1 d . . .
O2 O 0.08221(8) 0.24074(9) 0.25534(11) 0.0366(3) Uani 1 1 d . . .
H2B H 0.0786 0.1830 0.2248 0.055 Uiso 1 1 calc R . .
O1 O -0.12460(8) 0.25325(10) 0.18581(10) 0.0365(3) Uani 1 1 d . . .
H1A H -0.1747 0.2559 0.1592 0.055 Uiso 1 1 calc R . .
C9 C 0.10690(10) 0.34177(12) 0.47310(13) 0.0262(3) Uani 1 1 d . . .
C8 C 0.02375(10) 0.24710(12) 0.32456(13) 0.0284(3) Uani 1 1 d . . .
H8A H -0.0132 0.1855 0.3125 0.034 Uiso 1 1 calc R . .
N1 N -0.09857(9) 0.34927(11) 0.23093(11) 0.0306(3) Uani 1 1 d . . .
C7 C 0.00799(10) 0.44892(12) 0.34035(13) 0.0276(3) Uani 1 1 d . . .
C6 C 0.17481(10) 0.33366(13) 0.55935(13) 0.0300(3) Uani 1 1 d . . .
H6A H 0.1903 0.2683 0.5910 0.036 Uiso 1 1 calc R . .
C5 C -0.02692(10) 0.34544(13) 0.29484(13) 0.0285(3) Uani 1 1 d . . .
C4 C 0.08200(10) 0.44070(12) 0.42718(13) 0.0262(3) Uani 1 1 d . . .
C3 C 0.21924(11) 0.42259(15) 0.59811(14) 0.0347(4) Uani 1 1 d . . .
H3B H 0.2650 0.4168 0.6557 0.042 Uiso 1 1 calc R . .
C2 C 0.12822(11) 0.53018(13) 0.46851(14) 0.0317(3) Uani 1 1 d . . .
H2C H 0.1123 0.5961 0.4388 0.038 Uiso 1 1 calc R . .
C1 C 0.19654(11) 0.52164(14) 0.55212(15) 0.0356(4) Uani 1 1 d . . .
H1C H 0.2275 0.5811 0.5780 0.043 Uiso 1 1 calc R . .

loop_
_atom_site_aniso_label
_atom_site_aniso_U_11
_atom_site_aniso_U_22
_atom_site_aniso_U_33
_atom_site_aniso_U_23
_atom_site_aniso_U_13
_atom_site_aniso_U_12
O12 0.0321(6) 0.0241(6) 0.0345(6) -0.0037(4) 0.0051(5) 0.0023(5)
O11 0.0381(6) 0.0303(6) 0.0341(6) -0.0038(5) -0.0045(5) 0.0003(5)
O10 0.0348(6) 0.0272(6) 0.0293(6) 0.0040(4) 0.0017(5) -0.0067(5)
O13 0.0394(7) 0.0225(6) 0.0434(7) -0.0002(5) 0.0038(5) -0.0032(5)
O8 0.0306(6) 0.0294(6) 0.0384(6) 0.0091(5) 0.0024(5) -0.0056(5)
O7 0.0520(8) 0.0211(6) 0.0464(7) -0.0085(5) 0.0175(6) -0.0051(5)
N3 0.0327(7) 0.0277(7) 0.0277(6) -0.0044(5) 0.0052(5) -0.0008(6)
C27 0.0505(10) 0.0251(8) 0.0364(9) 0.0039(7) 0.0205(8) 0.0124(7)
C26 0.0368(9) 0.0350(9) 0.0288(8) -0.0023(7) 0.0072(7) 0.0020(7)
C25 0.0296(7) 0.0236(7) 0.0264(7) -0.0002(6) 0.0078(6) -0.0004(6)
C24 0.0299(8) 0.0242(7) 0.0296(7) -0.0014(6) 0.0101(6) -0.0015(6)
C23 0.0283(7) 0.0237(7) 0.0286(7) -0.0025(6) 0.0096(6) -0.0010(6)
C22 0.0255(7) 0.0268(8) 0.0288(7) -0.0027(6) 0.0080(6) 0.0009(6)
C21 0.0359(9) 0.0346(9) 0.0348(8) 0.0062(7) 0.0091(7) 0.0071(7)
O6 0.0898(12) 0.0262(7) 0.0587(9) 0.0133(6) 0.0316(8) 0.0190(7)
C20 0.0306(8) 0.0246(8) 0.0334(8) 0.0016(6) 0.0041(6) -0.0040(6)
N2 0.0434(9) 0.0443(9) 0.0324(7) 0.0004(7) 0.0046(7) 0.0179(7)
C19 0.0262(7) 0.0331(8) 0.0290(8) 0.0006(6) 0.0034(6) -0.0001(6)
O5 0.0461(8) 0.0578(9) 0.0444(8) -0.0004(7) -0.0057(6) 0.0117(7)
C18 0.0368(8) 0.0244(8) 0.0339(8) -0.0034(6) 0.0174(7) -0.0012(6)
C17 0.0257(7) 0.0293(8) 0.0304(8) 0.0008(6) 0.0080(6) 0.0009(6)
C16 0.0315(8) 0.0357(9) 0.0355(8) -0.0086(7) 0.0082(7) -0.0037(7)
C15 0.0547(11) 0.0296(9) 0.0493(11) -0.0117(8) 0.0284(9) -0.0139(8)
C14 0.0365(9) 0.0376(9) 0.0283(8) 0.0031(7) 0.0101(7) 0.0136(7)
C13 0.0310(9) 0.0523(12) 0.0379(9) -0.0111(8) 0.0003(7) 0.0029(8)
C12 0.0365(9) 0.0492(11) 0.0321(9) -0.0004(8) 0.0034(7) 0.0133(8)
C11 0.0322(9) 0.0624(13) 0.0318(9) -0.0142(8) 0.0071(7) -0.0024(8)
C10 0.0404(10) 0.0562(13) 0.0506(11) -0.0259(10) 0.0192(9) -0.0214(9)
O4 0.0366(6) 0.0214(5) 0.0348(6) 0.0042(4) 0.0041(5) -0.0018(5)
O3 0.0390(7) 0.0254(6) 0.0438(7) 0.0058(5) 0.0004(5) 0.0051(5)
O2 0.0461(7) 0.0225(6) 0.0470(7) -0.0045(5) 0.0235(6) -0.0035(5)
O1 0.0351(6) 0.0334(7) 0.0396(7) -0.0043(5) 0.0030(5) -0.0076(5)
C9 0.0293(7) 0.0218(7) 0.0290(7) 0.0002(6) 0.0097(6) 0.0008(6)
C8 0.0323(8) 0.0208(7) 0.0332(8) -0.0008(6) 0.0091(6) -0.0039(6)
N1 0.0344(7) 0.0272(7) 0.0305(7) -0.0012(5) 0.0068(6) -0.0035(6)
C7 0.0306(8) 0.0233(7) 0.0300(8) 0.0028(6) 0.0083(6) 0.0023(6)
C6 0.0304(8) 0.0281(8) 0.0324(8) 0.0039(6) 0.0078(6) 0.0068(6)
C5 0.0310(8) 0.0285(8) 0.0271(7) 0.0012(6) 0.0081(6) -0.0021(6)
C4 0.0293(7) 0.0224(7) 0.0277(7) 0.0007(6) 0.0075(6) 0.0024(6)
C3 0.0305(8) 0.0404(10) 0.0324(8) -0.0009(7) 0.0041(7) 0.0027(7)
C2 0.0381(9) 0.0222(8) 0.0350(8) -0.0004(6) 0.0072(7) 0.0000(6)
C1 0.0354(9) 0.0304(9) 0.0402(9) -0.0049(7) 0.0047(7) -0.0048(7)

loop_
_atom_type_symbol
_atom_type_description
_atom_type_scat_dispersion_real
_atom_type_scat_dispersion_imag
_atom_type_scat_source
C C 0.0033 0.0016 'International Tables Vol C Tables 4.2.6.8 and 6.1.1.4'
H H 0.0000 0.0000 'International Tables Vol C Tables 4.2.6.8 and 6.1.1.4'
N N 0.0061 0.0033 'International Tables Vol C Tables 4.2.6.8 and 6.1.1.4'
O O 0.0106 0.0060 'International Tables Vol C Tables 4.2.6.8 and 6.1.1.4'

loop_
_geom_angle_atom_site_label_1
_geom_angle_atom_site_label_2
_geom_angle_atom_site_label_3
_geom_angle
_geom_angle_site_symmetry_1
_geom_angle_site_symmetry_3
_geom_angle_publ_flag
C19 O12 H12A 109.5 . . ?
N3 O11 H11A 109.5 . . ?
C23 O10 C19 117.71(12) . . ?
C17 O8 C20 117.51(12) . . ?
C20 O7 H7A 109.5 . . ?
C25 N3 O11 112.57(14) . . ?
O6 C27 C18 123.95(19) . . ?
O6 C27 C14 121.90(18) . . ?
C18 C27 C14 114.13(14) . . ?
C11 C26 C23 119.50(17) . . ?
C11 C26 H26A 120.2 . . ?
C23 C26 H26A 120.2 . . ?
N3 C25 C24 116.08(14) . . ?
N3 C25 C20 124.65(15) . . ?
C24 C25 C20 119.27(14) . . ?
O13 C24 C22 122.79(15) . . ?
O13 C24 C25 122.42(15) . . ?
C22 C24 C25 114.77(14) . . ?
O10 C23 C26 116.29(14) . . ?
O10 C23 C18 123.20(15) . . ?
C26 C23 C18 120.49(15) . . ?
C17 C22 C16 119.09(15) . . ?
C17 C22 C24 119.89(14) . . ?
C16 C22 C24 120.93(15) . . ?
C12 C21 C17 119.71(17) . . ?
C12 C21 H21A 120.1 . . ?
C17 C21 H21A 120.1 . . ?
O7 C20 O8 111.28(14) . . ?
O7 C20 C25 107.36(13) . . ?
O8 C20 C25 111.25(13) . . ?
O7 C20 H20A 109.0 . . ?
O8 C20 H20A 109.0 . . ?
C25 C20 H20A 109.0 . . ?
C14 N2 O5 113.68(16) . . ?
O12 C19 O10 109.77(13) . . ?
O12 C19 C14 109.13(13) . . ?
O10 C19 C14 111.48(14) . . ?
O12 C19 H19A 108.8 . . ?
O10 C19 H19A 108.8 . . ?
C14 C19 H19A 108.8 . . ?
N2 O5 H5A 109.5 . . ?
C23 C18 C15 118.78(17) . . ?
C23 C18 C27 120.05(15) . . ?
C15 C18 C27 121.12(16) . . ?
O8 C17 C21 116.82(15) . . ?
O8 C17 C22 122.81(14) . . ?
C21 C17 C22 120.26(16) . . ?
C13 C16 C22 120.16(17) . . ?
C13 C16 H16A 119.9 . . ?
C22 C16 H16A 119.9 . . ?
C10 C15 C18 120.81(18) . . ?
C10 C15 H15A 119.6 . . ?
C18 C15 H15A 119.6 . . ?
N2 C14 C27 116.15(16) . . ?
N2 C14 C19 124.12(18) . . ?
C27 C14 C19 119.73(15) . . ?
C16 C13 C12 119.95(17) . . ?
C16 C13 H13A 120.0 . . ?
C12 C13 H13A 120.0 . . ?
C21 C12 C13 120.78(17) . . ?
C21 C12 H12B 119.6 . . ?
C13 C12 H12B 119.6 . . ?
C26 C11 C10 120.66(18) . . ?
C26 C11 H11B 119.7 . . ?
C10 C11 H11B 119.7 . . ?
C15 C10 C11 119.75(17) . . ?
C15 C10 H10A 120.1 . . ?
C11 C10 H10A 120.1 . . ?
C9 O4 C8 116.35(12) . . ?
C8 O2 H2B 109.5 . . ?
N1 O1 H1A 109.5 . . ?
O4 C9 C6 117.30(14) . . ?
O4 C9 C4 122.44(14) . . ?
C6 C9 C4 120.22(15) . . ?
O2 C8 O4 110.88(13) . . ?
O2 C8 C5 107.79(13) . . ?
O4 C8 C5 110.11(13) . . ?
O2 C8 H8A 109.3 . . ?
O4 C8 H8A 109.3 . . ?
C5 C8 H8A 109.3 . . ?
C5 N1 O1 113.06(14) . . ?
O3 C7 C4 124.25(15) . . ?
O3 C7 C5 121.20(15) . . ?
C4 C7 C5 114.55(13) . . ?
C3 C6 C9 119.77(15) . . ?
C3 C6 H6A 120.1 . . ?
C9 C6 H6A 120.1 . . ?
N1 C5 C7 115.79(15) . . ?
N1 C5 C8 125.21(15) . . ?
C7 C5 C8 118.99(14) . . ?
C2 C4 C9 118.83(15) . . ?
C2 C4 C7 121.42(14) . . ?
C9 C4 C7 119.73(14) . . ?
C6 C3 C1 120.95(16) . . ?
C6 C3 H3B 119.5 . . ?
C1 C3 H3B 119.5 . . ?
C1 C2 C4 120.83(16) . . ?
C1 C2 H2C 119.6 . . ?
C4 C2 H2C 119.6 . . ?
C2 C1 C3 119.36(16) . . ?
C2 C1 H1C 120.3 . . ?
C3 C1 H1C 120.3 . . ?

loop_
_geom_bond_atom_site_label_1
_geom_bond_atom_site_label_2
_geom_bond_distance
_geom_bond_site_symmetry_2
_geom_bond_publ_flag
O12 C19 1.4021(19) . ?
O12 H12A 0.8200 . ?
O11 N3 1.3675(18) . ?
O11 H11A 0.8200 . ?
O10 C23 1.3692(19) . ?
O10 C19 1.4243(19) . ?
O13 C24 1.228(2) . ?
O8 C17 1.363(2) . ?
O8 C20 1.431(2) . ?
O7 C20 1.388(2) . ?
O7 H7A 0.8200 . ?
N3 C25 1.282(2) . ?
C27 O6 1.225(2) . ?
C27 C18 1.465(3) . ?
C27 C14 1.484(3) . ?
C26 C11 1.376(3) . ?
C26 C23 1.388(2) . ?
C26 H26A 0.9300 . ?
C25 C24 1.486(2) . ?
C25 C20 1.509(2) . ?
C24 C22 1.460(2) . ?
C23 C18 1.398(2) . ?
C22 C17 1.401(2) . ?
C22 C16 1.405(2) . ?
C21 C12 1.378(3) . ?
C21 C17 1.388(2) . ?
C21 H21A 0.9300 . ?
C20 H20A 0.9800 . ?
N2 C14 1.282(2) . ?
N2 O5 1.394(2) . ?
C19 C14 1.499(2) . ?
C19 H19A 0.9800 . ?
O5 H5A 0.8200 . ?
C18 C15 1.402(2) . ?
C16 C13 1.376(3) . ?
C16 H16A 0.9300 . ?
C15 C10 1.362(3) . ?
C15 H15A 0.9300 . ?
C13 C12 1.392(3) . ?
C13 H13A 0.9300 . ?
C12 H12B 0.9300 . ?
C11 C10 1.400(3) . ?
C11 H11B 0.9300 . ?
C10 H10A 0.9300 . ?
O4 C9 1.3729(19) . ?
O4 C8 1.434(2) . ?
O3 C7 1.2233(19) . ?
O2 C8 1.3925(19) . ?
O2 H2B 0.8200 . ?
O1 N1 1.3722(18) . ?
O1 H1A 0.8200 . ?
C9 C6 1.385(2) . ?
C9 C4 1.404(2) . ?
C8 C5 1.502(2) . ?
C8 H8A 0.9800 . ?
N1 C5 1.279(2) . ?
C7 C4 1.456(2) . ?
C7 C5 1.497(2) . ?
C6 C3 1.376(2) . ?
C6 H6A 0.9300 . ?
C4 C2 1.403(2) . ?
C3 C1 1.399(3) . ?
C3 H3B 0.9300 . ?
C2 C1 1.370(3) . ?
C2 H2C 0.9300 . ?
C1 H1C 0.9300 . ?

loop_
_geom_torsion_atom_site_label_1
_geom_torsion_atom_site_label_2
_geom_torsion_atom_site_label_3
_geom_torsion_atom_site_label_4
_geom_torsion
_geom_torsion_site_symmetry_1
_geom_torsion_site_symmetry_2
_geom_torsion_site_symmetry_3
_geom_torsion_site_symmetry_4
_geom_torsion_publ_flag
O11 N3 C25 C24 -179.56(12) . . . . ?
O11 N3 C25 C20 0.0(2) . . . . ?
N3 C25 C24 O13 -8.6(2) . . . . ?
C20 C25 C24 O13 171.81(15) . . . . ?
N3 C25 C24 C22 169.73(13) . . . . ?
C20 C25 C24 C22 -9.9(2) . . . . ?
C19 O10 C23 C26 157.07(14) . . . . ?
C19 O10 C23 C18 -24.7(2) . . . . ?
C11 C26 C23 O10 178.80(14) . . . . ?
C11 C26 C23 C18 0.5(2) . . . . ?
O13 C24 C22 C17 168.62(15) . . . . ?
C25 C24 C22 C17 -9.7(2) . . . . ?
O13 C24 C22 C16 -7.9(2) . . . . ?
C25 C24 C22 C16 173.79(14) . . . . ?
C17 O8 C20 O7 75.46(17) . . . . ?
C17 O8 C20 C25 -44.21(19) . . . . ?
N3 C25 C20 O7 94.27(18) . . . . ?
C24 C25 C20 O7 -86.16(17) . . . . ?
N3 C25 C20 O8 -143.76(15) . . . . ?
C24 C25 C20 O8 35.81(19) . . . . ?
C23 O10 C19 O12 -78.80(17) . . . . ?
C23 O10 C19 C14 42.24(18) . . . . ?
O10 C23 C18 C15 -178.89(14) . . . . ?
C26 C23 C18 C15 -0.7(2) . . . . ?
O10 C23 C18 C27 -1.4(2) . . . . ?
C26 C23 C18 C27 176.76(15) . . . . ?
O6 C27 C18 C23 -172.41(16) . . . . ?
C14 C27 C18 C23 5.9(2) . . . . ?
O6 C27 C18 C15 5.0(3) . . . . ?
C14 C27 C18 C15 -176.69(14) . . . . ?
C20 O8 C17 C21 -156.35(15) . . . . ?
C20 O8 C17 C22 27.5(2) . . . . ?
C12 C21 C17 O8 -177.42(15) . . . . ?
C12 C21 C17 C22 -1.1(2) . . . . ?
C16 C22 C17 O8 178.29(14) . . . . ?
C24 C22 C17 O8 1.7(2) . . . . ?
C16 C22 C17 C21 2.2(2) . . . . ?
C24 C22 C17 C21 -174.36(15) . . . . ?
C17 C22 C16 C13 -1.6(2) . . . . ?
C24 C22 C16 C13 174.97(15) . . . . ?
C23 C18 C15 C10 0.5(2) . . . . ?
C27 C18 C15 C10 -177.01(16) . . . . ?
O5 N2 C14 C27 177.57(14) . . . . ?
O5 N2 C14 C19 -2.1(2) . . . . ?
O6 C27 C14 N2 13.1(2) . . . . ?
C18 C27 C14 N2 -165.24(15) . . . . ?
O6 C27 C14 C19 -167.26(16) . . . . ?
C18 C27 C14 C19 14.4(2) . . . . ?
O12 C19 C14 N2 -96.79(19) . . . . ?
O10 C19 C14 N2 141.79(16) . . . . ?
O12 C19 C14 C27 83.58(17) . . . . ?
O10 C19 C14 C27 -37.8(2) . . . . ?
C22 C16 C13 C12 -0.1(3) . . . . ?
C17 C21 C12 C13 -0.6(3) . . . . ?
C16 C13 C12 C21 1.3(3) . . . . ?
C23 C26 C11 C10 0.0(3) . . . . ?
C18 C15 C10 C11 0.0(3) . . . . ?
C26 C11 C10 C15 -0.2(3) . . . . ?
C8 O4 C9 C6 -151.38(14) . . . . ?
C8 O4 C9 C4 30.9(2) . . . . ?
C9 O4 C8 O2 70.43(16) . . . . ?
C9 O4 C8 C5 -48.77(17) . . . . ?
O4 C9 C6 C3 -179.46(14) . . . . ?
C4 C9 C6 C3 -1.7(2) . . . . ?
O1 N1 C5 C7 175.72(12) . . . . ?
O1 N1 C5 C8 -3.0(2) . . . . ?
O3 C7 C5 N1 -10.8(2) . . . . ?
C4 C7 C5 N1 169.84(14) . . . . ?
O3 C7 C5 C8 168.08(15) . . . . ?
C4 C7 C5 C8 -11.3(2) . . . . ?
O2 C8 C5 N1 97.21(18) . . . . ?
O4 C8 C5 N1 -141.72(15) . . . . ?
O2 C8 C5 C7 -81.50(17) . . . . ?
O4 C8 C5 C7 39.57(18) . . . . ?
O4 C9 C4 C2 179.11(14) . . . . ?
C6 C9 C4 C2 1.5(2) . . . . ?
O4 C9 C4 C7 0.8(2) . . . . ?
C6 C9 C4 C7 -176.90(14) . . . . ?
O3 C7 C4 C2 -7.5(2) . . . . ?
C5 C7 C4 C2 171.89(14) . . . . ?
O3 C7 C4 C9 170.81(15) . . . . ?
C5 C7 C4 C9 -9.8(2) . . . . ?
C9 C6 C3 C1 0.4(2) . . . . ?
C9 C4 C2 C1 0.1(2) . . . . ?
C7 C4 C2 C1 178.38(15) . . . . ?
C4 C2 C1 C3 -1.3(3) . . . . ?
C6 C3 C1 C2 1.1(3) . . . . ?
